data_4086880
loop_
_publ_author_name
'Ogiwara, Yohei'
'Miyake, Masashi'
'Kochi, Takuya'
'Kakiuchi, Fumitoshi'

_publ_section_title
;
 Syntheses of RuHCl(CO)(PAr3)3 and RuH2(CO)(PAr3)3 Containing Various
 Triarylphosphines and Their Use for Arylation of Sterically Congested
 Aromatic C--H Bonds
;
_journal_issue 1
_journal_name_full Organometallics
_journal_page_first 159
_journal_paper_doi 10.1021/acs.organomet.6b00540
_journal_volume 36
_journal_year 2017
_chemical_formula_sum 'C64 H65 O10 P3 Ru'
_chemical_formula_weight 1188.14
_chemical_name_systematic
;
 ?
;
_space_group_IT_number 2
_symmetry_cell_setting triclinic
_symmetry_space_group_name_Hall '-P 1'
_symmetry_space_group_name_H-M 'P -1'
_atom_sites_solution_hydrogens mixed
_audit_creation_method SHELXL-2013
_cell_angle_alpha 86.893(4)
_cell_angle_beta 73.638(4)
_cell_angle_gamma 84.811(3)
_cell_formula_units_Z 2
_cell_length_a 12.5915(16)
_cell_length_b 14.542(2)
_cell_length_c 16.172(2)
_cell_measurement_reflns_used 9303
_cell_measurement_temperature 103(2)
_cell_measurement_theta_max 27.43
_cell_measurement_theta_min 3.02
_cell_volume 2828.3(6)
_computing_molecular_graphics 'Yadokari-XG 2009 (Wakita Nemoto et al., 2009)'
_computing_publication_material 'Yadokari-XG 2009 (Wakita,Nemoto et al., 2009)'
_computing_structure_refinement 'SHELXL-2013 (Sheldrick, 2013)'
_computing_structure_solution "'SIR-97 (Giacovazzo, 1997)"
_diffrn_ambient_temperature 103(2)
_diffrn_measured_fraction_theta_full 0.955
_diffrn_measured_fraction_theta_max 0.981
_diffrn_measurement_device_type 'Rigaku R-AXIS RAPID'
_diffrn_radiation_type MoK\a
_diffrn_radiation_wavelength 0.71075
_diffrn_reflns_av_R_equivalents 0.0874
_diffrn_reflns_av_unetI/netI 0.1273
_diffrn_reflns_Laue_measured_fraction_full 0.955
_diffrn_reflns_Laue_measured_fraction_max 0.981
_diffrn_reflns_limit_h_max 14
_diffrn_reflns_limit_h_min -12
_diffrn_reflns_limit_k_max 17
_diffrn_reflns_limit_k_min -17
_diffrn_reflns_limit_l_max 19
_diffrn_reflns_limit_l_min -19
_diffrn_reflns_number 21321
_diffrn_reflns_point_group_measured_fraction_full 0.955
_diffrn_reflns_point_group_measured_fraction_max 0.981
_diffrn_reflns_theta_full 25.242
_diffrn_reflns_theta_max 24.999
_diffrn_reflns_theta_min 3.017
_exptl_absorpt_coefficient_mu 0.422
_exptl_absorpt_correction_T_max 1.0000
_exptl_absorpt_correction_T_min 0.6632
_exptl_absorpt_correction_type multi-scan
_exptl_absorpt_process_details
;Higashi, T. (1995). Program for Absorption Correction.
Rigaku Corporation, Tokyo, Japan
;
_exptl_crystal_colour colorless
_exptl_crystal_density_diffrn 1.395
_exptl_crystal_description block
_exptl_crystal_F_000 1236
_exptl_crystal_size_max 0.200
_exptl_crystal_size_mid 0.200
_exptl_crystal_size_min 0.100
_refine_diff_density_max 0.704
_refine_diff_density_min -0.726
_refine_diff_density_rms 0.129
_refine_ls_extinction_method none
_refine_ls_goodness_of_fit_ref 1.004
_refine_ls_hydrogen_treatment mixed
_refine_ls_matrix_type full
_refine_ls_number_parameters 720
_refine_ls_number_reflns 9766
_refine_ls_number_restraints 0
_refine_ls_restrained_S_all 1.004
_refine_ls_R_factor_all 0.1161
_refine_ls_R_factor_gt 0.0680
_refine_ls_shift/su_max 0.001
_refine_ls_shift/su_mean 0.000
_refine_ls_structure_factor_coef Fsqd
_refine_ls_weighting_details 'w=1/[\s^2^(Fo^2^)+(0.0886P)^2^] where P=(Fo^2^+2Fc^2^)/3'
_refine_ls_weighting_scheme calc
_refine_ls_wR_factor_gt 0.1365
_refine_ls_wR_factor_ref 0.1703
_reflns_Friedel_coverage 0.000
_reflns_number_gt 6308
_reflns_number_total 9766
_reflns_threshold_expression 'I > 2\s(I)'
_cod_data_source_file om6b00540_si_002.cif
_cod_data_source_block 2d
_cod_depositor_comments 'Adding full bibliography for 4086879--4086881.cif.'
_cod_original_cell_volume 2828.4(7)
_cod_database_code 4086880
_shelx_space_group_comment
;
The symmetry employed for this shelxl refinement is uniquely defined
by the following loop, which should always be used as a source of
symmetry information in preference to the above space-group names.
They are only intended as comments.
;
_shelx_estimated_absorpt_t_min 0.920
_shelx_estimated_absorpt_t_max 0.959
_shelxl_version_number 2013-3

loop_
_space_group_symop_operation_xyz
'x, y, z'
'-x, -y, -z'

loop_
_atom_site_label
_atom_site_type_symbol
_atom_site_fract_x
_atom_site_fract_y
_atom_site_fract_z
_atom_site_U_iso_or_equiv
_atom_site_adp_type
_atom_site_occupancy
_atom_site_symmetry_multiplicity
_atom_site_calc_flag
_atom_site_refinement_flags_posn
_atom_site_refinement_flags_adp
Ru1 Ru -0.00540(4) 0.29494(3) 0.72192(3) 0.01735(16) Uani 1 1 d . .
H1 H -0.071(4) 0.384(3) 0.791(3) 0.015(14) Uiso 1 1 d . .
H2 H -0.027(4) 0.359(3) 0.634(3) 0.017(14) Uiso 1 1 d . .
C1 C 0.0609(5) 0.2076(4) 0.6375(4) 0.0208(14) Uani 1 1 d . .
O1 O 0.1023(3) 0.1570(3) 0.5813(3) 0.0329(11) Uani 1 1 d . .
P1 P -0.19425(12) 0.30130(10) 0.73003(10) 0.0171(4) Uani 1 1 d . .
C2 C -0.2491(4) 0.4114(4) 0.6887(4) 0.0157(13) Uani 1 1 d . .
C3 C -0.3571(5) 0.4228(4) 0.6810(4) 0.0244(15) Uani 1 1 d . .
H3 H -0.4001 0.3708 0.6904 0.029 Uiso 1 1 calc R U
C4 C -0.4030(5) 0.5076(4) 0.6601(4) 0.0271(15) Uani 1 1 d . .
H4 H -0.4771 0.5139 0.6560 0.033 Uiso 1 1 calc R U
C5 C -0.3395(5) 0.5847(4) 0.6451(4) 0.0210(14) Uani 1 1 d . .
C6 C -0.2326(5) 0.5749(4) 0.6498(4) 0.0259(15) Uani 1 1 d . .
H5 H -0.1892 0.6266 0.6380 0.031 Uiso 1 1 calc R U
C7 C -0.1861(5) 0.4887(4) 0.6718(4) 0.0212(14) Uani 1 1 d . .
H6 H -0.1117 0.4827 0.6751 0.025 Uiso 1 1 calc R U
O2 O -0.3943(4) 0.6663(3) 0.6285(3) 0.0300(11) Uani 1 1 d . .
C8 C -0.3341(6) 0.7458(4) 0.6123(5) 0.0392(18) Uani 1 1 d . .
H7 H -0.3088 0.7570 0.6626 0.059 Uiso 1 1 calc R U
H8 H -0.3820 0.7992 0.6012 0.059 Uiso 1 1 calc R U
H9 H -0.2697 0.7364 0.5619 0.059 Uiso 1 1 calc R U
C9 C -0.2474(5) 0.2166(4) 0.6758(4) 0.0185(13) Uani 1 1 d . .
C10 C -0.3548(5) 0.1844(4) 0.7059(4) 0.0232(14) Uani 1 1 d . .
H10 H -0.4030 0.2067 0.7586 0.028 Uiso 1 1 calc R U
C11 C -0.3912(5) 0.1226(4) 0.6621(4) 0.0284(15) Uani 1 1 d . .
H11 H -0.4628 0.1008 0.6851 0.034 Uiso 1 1 calc R U
C12 C -0.3235(6) 0.0913(4) 0.5836(4) 0.0309(16) Uani 1 1 d . .
C13 C -0.2183(5) 0.1187(4) 0.5518(4) 0.0269(15) Uani 1 1 d . .
H12 H -0.1712 0.0952 0.4992 0.032 Uiso 1 1 calc R U
C14 C -0.1804(5) 0.1819(4) 0.5977(4) 0.0263(15) Uani 1 1 d . .
H13 H -0.1076 0.2016 0.5750 0.032 Uiso 1 1 calc R U
O3 O -0.3704(4) 0.0326(3) 0.5419(3) 0.0373(12) Uani 1 1 d . .
C15 C -0.3184(6) 0.0202(5) 0.4514(4) 0.0404(19) Uani 1 1 d . .
H14 H -0.3008 0.0803 0.4228 0.061 Uiso 1 1 calc R U
H15 H -0.3691 -0.0081 0.4259 0.061 Uiso 1 1 calc R U
H16 H -0.2499 -0.0202 0.4438 0.061 Uiso 1 1 calc R U
C16 C -0.2919(4) 0.2996(4) 0.8388(4) 0.0177(13) Uani 1 1 d . .
C17 C -0.3189(5) 0.2179(4) 0.8859(4) 0.0196(13) Uani 1 1 d . .
H17 H -0.2940 0.1604 0.8588 0.023 Uiso 1 1 calc R U
C18 C -0.3811(5) 0.2185(4) 0.9711(4) 0.0216(14) Uani 1 1 d . .
H18 H -0.4008 0.1621 1.0016 0.026 Uiso 1 1 calc R U
C19 C -0.4154(5) 0.3031(4) 1.0128(4) 0.0229(14) Uani 1 1 d . .
C20 C -0.3910(5) 0.3855(4) 0.9670(4) 0.0215(14) Uani 1 1 d . .
H19 H -0.4171 0.4429 0.9939 0.026 Uiso 1 1 calc R U
C21 C -0.3278(5) 0.3834(4) 0.8811(4) 0.0210(14) Uani 1 1 d . .
H20 H -0.3085 0.4398 0.8504 0.025 Uiso 1 1 calc R U
O4 O -0.4719(3) 0.2969(3) 1.0983(3) 0.0257(10) Uani 1 1 d . .
C22 C -0.5190(6) 0.3815(4) 1.1401(4) 0.0337(17) Uani 1 1 d . .
H21 H -0.4593 0.4179 1.1449 0.051 Uiso 1 1 calc R U
H22 H -0.5670 0.3676 1.1978 0.051 Uiso 1 1 calc R U
H23 H -0.5629 0.4168 1.1061 0.051 Uiso 1 1 calc R U
P2 P 0.00247(12) 0.18802(10) 0.83756(10) 0.0194(4) Uani 1 1 d . .
C23 C -0.0842(4) 0.0893(4) 0.8456(4) 0.0173(13) Uani 1 1 d . .
C24 C -0.1377(5) 0.0467(4) 0.9220(4) 0.0204(13) Uani 1 1 d . .
H24 H -0.1292 0.0676 0.9742 0.024 Uiso 1 1 calc R U
C25 C -0.2034(5) -0.0252(4) 0.9257(4) 0.0286(16) Uani 1 1 d . .
H25 H -0.2400 -0.0526 0.9797 0.034 Uiso 1 1 calc R U
C26 C -0.2154(5) -0.0572(4) 0.8500(4) 0.0225(14) Uani 1 1 d . .
C27 C -0.1646(5) -0.0139(4) 0.7723(4) 0.0221(14) Uani 1 1 d . .
H26 H -0.1746 -0.0339 0.7203 0.026 Uiso 1 1 calc R U
C28 C -0.0995(5) 0.0582(4) 0.7698(4) 0.0238(15) Uani 1 1 d . .
H27 H -0.0648 0.0870 0.7161 0.029 Uiso 1 1 calc R U
O5 O -0.2743(4) -0.1310(3) 0.8449(3) 0.0357(11) Uani 1 1 d . .
C29 C -0.3251(7) -0.1757(5) 0.9251(5) 0.052(2) Uani 1 1 d . .
H28 H -0.2683 -0.1963 0.9544 0.078 Uiso 1 1 calc R U
H29 H -0.3612 -0.2291 0.9148 0.078 Uiso 1 1 calc R U
H30 H -0.3806 -0.1323 0.9614 0.078 Uiso 1 1 calc R U
C30 C -0.0401(5) 0.2206(4) 0.9509(4) 0.0202(14) Uani 1 1 d . .
C31 C -0.0026(5) 0.1697(4) 1.0156(4) 0.0269(15) Uani 1 1 d . .
H31 H 0.0586 0.1248 0.9994 0.032 Uiso 1 1 calc R U
C32 C -0.0532(5) 0.1838(4) 1.1016(4) 0.0277(15) Uani 1 1 d . .
H32 H -0.0273 0.1485 1.1442 0.033 Uiso 1 1 calc R U
C33 C -0.1425(5) 0.2501(5) 1.1264(4) 0.0271(15) Uani 1 1 d . .
C34 C -0.1729(5) 0.3070(4) 1.0645(4) 0.0262(15) Uani 1 1 d . .
H33 H -0.2283 0.3565 1.0813 0.031 Uiso 1 1 calc R U
C35 C -0.1225(5) 0.2921(4) 0.9777(4) 0.0217(14) Uani 1 1 d . .
H34 H -0.1446 0.3314 0.9357 0.026 Uiso 1 1 calc R U
O6 O -0.1951(4) 0.2521(3) 1.2132(3) 0.0391(12) Uani 1 1 d . .
C36 C -0.3006(6) 0.3051(6) 1.2385(5) 0.048(2) Uani 1 1 d . .
H35 H -0.2889 0.3711 1.2323 0.071 Uiso 1 1 calc R U
H36 H -0.3384 0.2898 1.2988 0.071 Uiso 1 1 calc R U
H37 H -0.3464 0.2905 1.2017 0.071 Uiso 1 1 calc R U
C37 C 0.1382(5) 0.1266(4) 0.8298(4) 0.0233(14) Uani 1 1 d . .
C38 C 0.2206(5) 0.1682(4) 0.8551(4) 0.0230(14) Uani 1 1 d . .
H38 H 0.2045 0.2287 0.8771 0.028 Uiso 1 1 calc R U
C39 C 0.3232(5) 0.1239(4) 0.8488(4) 0.0259(15) Uani 1 1 d . .
H39 H 0.3773 0.1535 0.8663 0.031 Uiso 1 1 calc R U
C40 C 0.3482(5) 0.0339(4) 0.8164(4) 0.0266(15) Uani 1 1 d . .
C41 C 0.2726(5) -0.0077(4) 0.7906(4) 0.0303(16) Uani 1 1 d . .
H40 H 0.2899 -0.0682 0.7686 0.036 Uiso 1 1 calc R U
C42 C 0.1673(5) 0.0383(4) 0.7961(4) 0.0262(15) Uani 1 1 d . .
H41 H 0.1150 0.0087 0.7765 0.031 Uiso 1 1 calc R U
O7 O 0.4536(3) -0.0038(3) 0.8171(3) 0.0335(11) Uani 1 1 d . .
C43 C 0.4886(6) -0.0899(5) 0.7732(5) 0.048(2) Uani 1 1 d . .
H42 H 0.4386 -0.1370 0.8021 0.071 Uiso 1 1 calc R U
H43 H 0.5645 -0.1100 0.7747 0.071 Uiso 1 1 calc R U
H44 H 0.4865 -0.0812 0.7132 0.071 Uiso 1 1 calc R U
P3 P 0.14692(12) 0.37822(10) 0.71016(10) 0.0187(4) Uani 1 1 d . .
C44 C 0.1861(4) 0.3988(4) 0.8083(4) 0.0178(13) Uani 1 1 d . .
C45 C 0.2974(5) 0.3954(4) 0.8137(4) 0.0245(14) Uani 1 1 d . .
H45 H 0.3569 0.3900 0.7624 0.029 Uiso 1 1 calc R U
C46 C 0.3206(5) 0.3995(4) 0.8906(4) 0.0244(14) Uani 1 1 d . .
H46 H 0.3957 0.3956 0.8923 0.029 Uiso 1 1 calc R U
C47 C 0.2352(5) 0.4095(4) 0.9670(4) 0.0241(14) Uani 1 1 d . .
C48 C 0.1265(5) 0.4175(4) 0.9643(4) 0.0238(14) Uani 1 1 d . .
H47 H 0.0682 0.4277 1.0157 0.029 Uiso 1 1 calc R U
C49 C 0.1013(5) 0.4105(4) 0.8853(4) 0.0229(14) Uani 1 1 d . .
H48 H 0.0260 0.4138 0.8843 0.027 Uiso 1 1 calc R U
O8 O 0.2676(3) 0.4098(3) 1.0416(3) 0.0297(10) Uani 1 1 d . .
C50 C 0.1796(6) 0.4073(5) 1.1210(4) 0.0355(17) Uani 1 1 d . .
H49 H 0.1300 0.4639 1.1246 0.053 Uiso 1 1 calc R U
H50 H 0.2114 0.4029 1.1699 0.053 Uiso 1 1 calc R U
H51 H 0.1375 0.3535 1.1223 0.053 Uiso 1 1 calc R U
C51 C 0.2822(5) 0.3425(4) 0.6368(4) 0.0197(14) Uani 1 1 d . .
C52 C 0.3576(5) 0.4060(4) 0.5960(4) 0.0223(14) Uani 1 1 d . .
H52 H 0.3362 0.4700 0.6032 0.027 Uiso 1 1 calc R U
C53 C 0.4638(5) 0.3788(4) 0.5447(4) 0.0209(14) Uani 1 1 d . .
H53 H 0.5152 0.4233 0.5197 0.025 Uiso 1 1 calc R U
C54 C 0.4929(5) 0.2854(4) 0.5308(4) 0.0217(14) Uani 1 1 d . .
C55 C 0.4200(5) 0.2211(4) 0.5709(4) 0.0252(15) Uani 1 1 d . .
H54 H 0.4410 0.1572 0.5623 0.030 Uiso 1 1 calc R U
C56 C 0.3159(5) 0.2491(4) 0.6238(4) 0.0217(14) Uani 1 1 d . .
H55 H 0.2667 0.2039 0.6517 0.026 Uiso 1 1 calc R U
O9 O 0.5932(3) 0.2511(3) 0.4786(3) 0.0279(11) Uani 1 1 d . .
C57 C 0.6828(5) 0.3118(5) 0.4606(5) 0.0363(18) Uani 1 1 d . .
H56 H 0.6671 0.3644 0.4242 0.054 Uiso 1 1 calc R U
H57 H 0.7526 0.2777 0.4306 0.054 Uiso 1 1 calc R U
H58 H 0.6893 0.3342 0.5149 0.054 Uiso 1 1 calc R U
C58 C 0.1184(5) 0.4951(4) 0.6690(4) 0.0206(14) Uani 1 1 d . .
C59 C 0.0844(5) 0.5709(4) 0.7223(4) 0.0228(14) Uani 1 1 d . .
H59 H 0.0905 0.5654 0.7796 0.027 Uiso 1 1 calc R U
C60 C 0.0418(5) 0.6542(4) 0.6935(4) 0.0232(14) Uani 1 1 d . .
H60 H 0.0175 0.7047 0.7310 0.028 Uiso 1 1 calc R U
C61 C 0.0351(5) 0.6627(4) 0.6092(4) 0.0228(14) Uani 1 1 d . .
C62 C 0.0744(4) 0.5901(4) 0.5534(4) 0.0191(13) Uani 1 1 d . .
H61 H 0.0736 0.5976 0.4948 0.023 Uiso 1 1 calc R U
C63 C 0.1143(5) 0.5074(4) 0.5828(4) 0.0189(13) Uani 1 1 d . .
H62 H 0.1396 0.4578 0.5445 0.023 Uiso 1 1 calc R U
O10 O -0.0074(3) 0.7406(3) 0.5736(3) 0.0295(11) Uani 1 1 d . .
C64 C -0.0471(6) 0.8179(4) 0.6277(4) 0.0363(18) Uani 1 1 d . .
H63 H -0.1086 0.8007 0.6768 0.054 Uiso 1 1 calc R U
H64 H -0.0730 0.8693 0.5947 0.054 Uiso 1 1 calc R U
H65 H 0.0132 0.8368 0.6488 0.054 Uiso 1 1 calc R U

loop_
_atom_site_aniso_label
_atom_site_aniso_U_11
_atom_site_aniso_U_22
_atom_site_aniso_U_33
_atom_site_aniso_U_23
_atom_site_aniso_U_13
_atom_site_aniso_U_12
Ru1 0.0151(3) 0.0174(3) 0.0193(3) 0.0028(2) -0.0046(2) -0.00274(19)
C1 0.017(3) 0.021(3) 0.024(3) 0.000(3) -0.007(3) 0.003(3)
O1 0.027(3) 0.032(3) 0.041(3) -0.009(2) -0.010(2) -0.001(2)
P1 0.0162(8) 0.0172(8) 0.0175(8) 0.0010(6) -0.0039(7) -0.0022(6)
C2 0.012(3) 0.017(3) 0.016(3) -0.002(2) -0.001(2) -0.001(2)
C3 0.017(3) 0.027(3) 0.026(4) 0.000(3) -0.002(3) -0.003(3)
C4 0.025(3) 0.030(4) 0.028(4) -0.003(3) -0.012(3) 0.004(3)
C5 0.028(4) 0.024(3) 0.011(3) -0.005(3) -0.008(3) 0.007(3)
C6 0.030(4) 0.025(3) 0.023(4) 0.003(3) -0.008(3) -0.004(3)
C7 0.014(3) 0.030(4) 0.015(3) -0.001(3) 0.002(3) 0.002(3)
O2 0.037(3) 0.024(2) 0.032(3) -0.004(2) -0.018(2) 0.008(2)
C8 0.052(5) 0.022(4) 0.044(5) 0.005(3) -0.017(4) 0.005(3)
C9 0.018(3) 0.021(3) 0.018(3) 0.001(3) -0.006(3) -0.003(3)
C10 0.024(3) 0.027(3) 0.021(3) 0.005(3) -0.008(3) -0.010(3)
C11 0.024(3) 0.035(4) 0.029(4) 0.004(3) -0.011(3) -0.010(3)
C12 0.036(4) 0.018(3) 0.043(4) 0.005(3) -0.016(3) -0.008(3)
C13 0.033(4) 0.027(4) 0.026(4) -0.009(3) -0.014(3) -0.003(3)
C14 0.022(3) 0.029(4) 0.025(4) 0.002(3) -0.003(3) -0.002(3)
O3 0.041(3) 0.034(3) 0.043(3) -0.012(2) -0.017(2) -0.009(2)
C15 0.046(4) 0.036(4) 0.044(5) -0.014(4) -0.016(4) -0.004(3)
C16 0.012(3) 0.025(3) 0.019(3) -0.001(3) -0.008(3) -0.002(3)
C17 0.018(3) 0.023(3) 0.021(3) 0.000(3) -0.010(3) -0.004(3)
C18 0.019(3) 0.021(3) 0.026(4) 0.004(3) -0.007(3) -0.008(3)
C19 0.019(3) 0.032(4) 0.016(3) 0.003(3) -0.002(3) -0.003(3)
C20 0.018(3) 0.018(3) 0.027(4) -0.005(3) -0.007(3) 0.005(3)
C21 0.016(3) 0.022(3) 0.021(3) 0.004(3) -0.001(3) 0.004(3)
O4 0.028(2) 0.028(2) 0.018(2) -0.0041(19) -0.0008(19) -0.0036(19)
C22 0.035(4) 0.039(4) 0.022(4) -0.006(3) 0.001(3) -0.004(3)
P2 0.0157(8) 0.0188(8) 0.0244(9) 0.0021(7) -0.0064(7) -0.0041(7)
C23 0.010(3) 0.018(3) 0.027(3) -0.001(3) -0.010(3) -0.005(2)
C24 0.018(3) 0.023(3) 0.027(4) 0.006(3) -0.014(3) -0.015(3)
C25 0.026(3) 0.025(3) 0.031(4) 0.011(3) -0.006(3) 0.002(3)
C26 0.019(3) 0.017(3) 0.037(4) 0.000(3) -0.016(3) -0.006(3)
C27 0.018(3) 0.024(3) 0.027(4) -0.002(3) -0.010(3) -0.007(3)
C28 0.022(3) 0.014(3) 0.027(4) 0.008(3) 0.001(3) 0.006(3)
O5 0.039(3) 0.026(2) 0.042(3) 0.004(2) -0.010(2) -0.014(2)
C29 0.051(5) 0.043(5) 0.061(6) 0.014(4) -0.010(4) -0.023(4)
C30 0.018(3) 0.018(3) 0.027(4) 0.004(3) -0.009(3) -0.010(3)
C31 0.029(4) 0.020(3) 0.032(4) 0.004(3) -0.009(3) -0.003(3)
C32 0.028(4) 0.036(4) 0.023(4) 0.008(3) -0.013(3) -0.008(3)
C33 0.027(4) 0.041(4) 0.016(3) -0.002(3) -0.008(3) -0.011(3)
C34 0.021(3) 0.031(4) 0.029(4) -0.006(3) -0.009(3) -0.001(3)
C35 0.018(3) 0.024(3) 0.027(4) 0.005(3) -0.010(3) -0.008(3)
O6 0.036(3) 0.059(3) 0.025(3) -0.003(2) -0.011(2) -0.004(2)
C36 0.033(4) 0.069(6) 0.038(5) -0.008(4) -0.006(4) -0.003(4)
C37 0.024(3) 0.021(3) 0.022(3) 0.006(3) -0.003(3) -0.002(3)
C38 0.020(3) 0.024(3) 0.026(4) 0.003(3) -0.009(3) -0.006(3)
C39 0.022(3) 0.023(3) 0.032(4) 0.006(3) -0.007(3) -0.001(3)
C40 0.018(3) 0.032(4) 0.027(4) 0.014(3) -0.006(3) 0.002(3)
C41 0.029(4) 0.025(4) 0.034(4) -0.002(3) -0.005(3) 0.002(3)
C42 0.018(3) 0.030(4) 0.034(4) 0.005(3) -0.013(3) -0.005(3)
O7 0.019(2) 0.036(3) 0.044(3) 0.005(2) -0.008(2) 0.004(2)
C43 0.036(4) 0.041(5) 0.062(5) 0.001(4) -0.012(4) 0.010(4)
P3 0.0173(8) 0.0179(8) 0.0192(8) 0.0010(7) -0.0026(7) -0.0013(7)
C44 0.014(3) 0.019(3) 0.022(3) 0.001(3) -0.006(3) -0.008(2)
C45 0.017(3) 0.027(3) 0.026(4) 0.006(3) -0.001(3) -0.008(3)
C46 0.019(3) 0.029(4) 0.027(4) 0.003(3) -0.008(3) -0.012(3)
C47 0.029(4) 0.024(3) 0.025(4) 0.003(3) -0.016(3) -0.009(3)
C48 0.021(3) 0.023(3) 0.025(4) -0.001(3) -0.002(3) -0.006(3)
C49 0.024(3) 0.020(3) 0.027(4) 0.000(3) -0.009(3) -0.004(3)
O8 0.028(2) 0.042(3) 0.021(2) 0.000(2) -0.007(2) -0.008(2)
C50 0.038(4) 0.047(4) 0.020(4) -0.003(3) -0.006(3) -0.005(3)
C51 0.014(3) 0.029(3) 0.018(3) 0.003(3) -0.008(3) -0.001(3)
C52 0.022(3) 0.021(3) 0.025(3) -0.001(3) -0.008(3) -0.005(3)
C53 0.017(3) 0.020(3) 0.023(3) 0.005(3) 0.000(3) -0.008(3)
C54 0.020(3) 0.025(3) 0.021(3) 0.002(3) -0.006(3) -0.005(3)
C55 0.019(3) 0.027(4) 0.031(4) -0.005(3) -0.009(3) -0.001(3)
C56 0.017(3) 0.020(3) 0.030(4) 0.004(3) -0.011(3) -0.002(3)
O9 0.018(2) 0.027(2) 0.035(3) -0.002(2) 0.000(2) -0.0048(19)
C57 0.025(4) 0.039(4) 0.038(4) -0.006(3) 0.004(3) 0.000(3)
C58 0.017(3) 0.021(3) 0.023(3) 0.002(3) -0.005(3) -0.001(3)
C59 0.024(3) 0.024(3) 0.023(3) -0.002(3) -0.007(3) -0.008(3)
C60 0.024(3) 0.019(3) 0.022(3) -0.001(3) 0.000(3) -0.001(3)
C61 0.015(3) 0.022(3) 0.031(4) 0.004(3) -0.005(3) -0.003(3)
C62 0.017(3) 0.021(3) 0.020(3) 0.005(3) -0.005(3) -0.012(3)
C63 0.017(3) 0.020(3) 0.020(3) -0.001(3) -0.003(3) -0.011(3)
O10 0.035(3) 0.023(2) 0.026(3) 0.003(2) -0.004(2) 0.005(2)
C64 0.046(4) 0.022(4) 0.035(4) 0.001(3) -0.003(3) 0.003(3)

loop_
_atom_type_symbol
_atom_type_description
_atom_type_scat_dispersion_real
_atom_type_scat_dispersion_imag
_atom_type_scat_source
C C 0.0033 0.0016 'International Tables Vol C Tables 4.2.6.8 and 6.1.1.4'
H H 0.0000 0.0000 'International Tables Vol C Tables 4.2.6.8 and 6.1.1.4'
O O 0.0106 0.0060 'International Tables Vol C Tables 4.2.6.8 and 6.1.1.4'
P P 0.1023 0.0942 'International Tables Vol C Tables 4.2.6.8 and 6.1.1.4'
Ru Ru -1.2594 0.8363 'International Tables Vol C Tables 4.2.6.8 and 6.1.1.4'

loop_
_geom_angle_atom_site_label_1
_geom_angle_atom_site_label_2
_geom_angle_atom_site_label_3
_geom_angle
C1 Ru1 P3 98.79(19)
C1 Ru1 P1 104.14(18)
P3 Ru1 P1 146.38(6)
C1 Ru1 P2 93.02(19)
P3 Ru1 P2 102.15(6)
P1 Ru1 P2 100.85(6)
C1 Ru1 H1 173.4(17)
P3 Ru1 H1 81.3(17)
P1 Ru1 H1 73.1(17)
P2 Ru1 H1 93.4(17)
C1 Ru1 H2 82.3(16)
P3 Ru1 H2 87.8(18)
P1 Ru1 H2 71.5(17)
P2 Ru1 H2 169.6(18)
H1 Ru1 H2 91(2)
O1 C1 Ru1 176.2(5)
C9 P1 C16 101.9(3)
C9 P1 C2 101.6(3)
C16 P1 C2 98.4(2)
C9 P1 Ru1 120.59(18)
C16 P1 Ru1 116.66(19)
C2 P1 Ru1 114.29(19)
C3 C2 C7 117.9(5)
C3 C2 P1 121.3(4)
C7 C2 P1 120.5(4)
C4 C3 C2 121.6(6)
C4 C3 H3 119.2
C2 C3 H3 119.2
C3 C4 C5 119.7(6)
C3 C4 H4 120.2
C5 C4 H4 120.2
C6 C5 O2 125.1(6)
C6 C5 C4 119.8(6)
O2 C5 C4 115.0(5)
C5 C6 C7 120.5(6)
C5 C6 H5 119.7
C7 C6 H5 119.7
C2 C7 C6 120.4(5)
C2 C7 H6 119.8
C6 C7 H6 119.8
C5 O2 C8 117.3(5)
O2 C8 H7 109.5
O2 C8 H8 109.5
H7 C8 H8 109.5
O2 C8 H9 109.5
H7 C8 H9 109.5
H8 C8 H9 109.5
C14 C9 C10 116.4(6)
C14 C9 P1 119.0(5)
C10 C9 P1 124.5(4)
C11 C10 C9 122.2(6)
C11 C10 H10 118.9
C9 C10 H10 118.9
C10 C11 C12 120.0(6)
C10 C11 H11 120.0
C12 C11 H11 120.0
C13 C12 O3 124.0(6)
C13 C12 C11 120.5(6)
O3 C12 C11 115.5(6)
C12 C13 C14 119.4(6)
C12 C13 H12 120.3
C14 C13 H12 120.3
C9 C14 C13 121.4(6)
C9 C14 H13 119.3
C13 C14 H13 119.3
C12 O3 C15 117.2(5)
O3 C15 H14 109.5
O3 C15 H15 109.5
H14 C15 H15 109.5
O3 C15 H16 109.5
H14 C15 H16 109.5
H15 C15 H16 109.5
C17 C16 C21 118.1(5)
C17 C16 P1 122.4(4)
C21 C16 P1 118.8(5)
C18 C17 C16 121.3(5)
C18 C17 H17 119.3
C16 C17 H17 119.3
C17 C18 C19 119.9(6)
C17 C18 H18 120.1
C19 C18 H18 120.1
O4 C19 C20 124.3(5)
O4 C19 C18 115.8(5)
C20 C19 C18 119.9(5)
C19 C20 C21 119.3(5)
C19 C20 H19 120.3
C21 C20 H19 120.3
C20 C21 C16 121.4(6)
C20 C21 H20 119.3
C16 C21 H20 119.3
C19 O4 C22 117.1(5)
O4 C22 H21 109.5
O4 C22 H22 109.5
H21 C22 H22 109.5
O4 C22 H23 109.5
H21 C22 H23 109.5
H22 C22 H23 109.5
C37 P2 C30 101.0(3)
C37 P2 C23 100.6(3)
C30 P2 C23 99.4(3)
C37 P2 Ru1 115.7(2)
C30 P2 Ru1 122.96(19)
C23 P2 Ru1 113.70(19)
C24 C23 C28 117.6(5)
C24 C23 P2 124.0(4)
C28 C23 P2 118.3(5)
C23 C24 C25 122.5(6)
C23 C24 H24 118.8
C25 C24 H24 118.8
C24 C25 C26 119.4(6)
C24 C25 H25 120.3
C26 C25 H25 120.3
O5 C26 C27 116.0(5)
O5 C26 C25 124.8(6)
C27 C26 C25 119.2(6)
C28 C27 C26 120.6(6)
C28 C27 H26 119.7
C26 C27 H26 119.7
C27 C28 C23 120.7(6)
C27 C28 H27 119.7
C23 C28 H27 119.7
C26 O5 C29 115.4(5)
O5 C29 H28 109.5
O5 C29 H29 109.5
H28 C29 H29 109.5
O5 C29 H30 109.5
H28 C29 H30 109.5
H29 C29 H30 109.5
C35 C30 C31 117.1(6)
C35 C30 P2 119.6(5)
C31 C30 P2 122.9(4)
C32 C31 C30 121.2(5)
C32 C31 H31 119.4
C30 C31 H31 119.4
C31 C32 C33 120.0(6)
C31 C32 H32 120.0
C33 C32 H32 120.0
O6 C33 C34 124.8(5)
O6 C33 C32 115.6(6)
C34 C33 C32 119.6(6)
C33 C34 C35 120.0(5)
C33 C34 H33 120.0
C35 C34 H33 120.0
C34 C35 C30 121.4(6)
C34 C35 H34 119.3
C30 C35 H34 119.3
C33 O6 C36 116.6(5)
O6 C36 H35 109.5
O6 C36 H36 109.5
H35 C36 H36 109.5
O6 C36 H37 109.5
H35 C36 H37 109.5
H36 C36 H37 109.5
C42 C37 C38 116.6(5)
C42 C37 P2 122.5(5)
C38 C37 P2 120.9(4)
C39 C38 C37 121.9(6)
C39 C38 H38 119.0
C37 C38 H38 119.0
C38 C39 C40 119.6(6)
C38 C39 H39 120.2
C40 C39 H39 120.2
C41 C40 O7 126.4(6)
C41 C40 C39 120.4(5)
O7 C40 C39 113.2(6)
C40 C41 C42 120.0(6)
C40 C41 H40 120.0
C42 C41 H40 120.0
C37 C42 C41 121.5(6)
C37 C42 H41 119.2
C41 C42 H41 119.2
C40 O7 C43 114.9(5)
O7 C43 H42 109.5
O7 C43 H43 109.5
H42 C43 H43 109.5
O7 C43 H44 109.5
H42 C43 H44 109.5
H43 C43 H44 109.5
C51 P3 C58 102.3(3)
C51 P3 C44 101.0(3)
C58 P3 C44 103.3(3)
C51 P3 Ru1 120.6(2)
C58 P3 Ru1 108.5(2)
C44 P3 Ru1 118.73(19)
C49 C44 C45 117.0(5)
C49 C44 P3 118.1(4)
C45 C44 P3 124.6(4)
C46 C45 C44 121.7(6)
C46 C45 H45 119.2
C44 C45 H45 119.2
C45 C46 C47 120.6(6)
C45 C46 H46 119.7
C47 C46 H46 119.7
C48 C47 O8 124.3(5)
C48 C47 C46 119.7(6)
O8 C47 C46 116.0(5)
C47 C48 C49 120.1(6)
C47 C48 H47 119.9
C49 C48 H47 119.9
C44 C49 C48 120.8(6)
C44 C49 H48 119.6
C48 C49 H48 119.6
C47 O8 C50 115.7(5)
O8 C50 H49 109.5
O8 C50 H50 109.5
H49 C50 H50 109.5
O8 C50 H51 109.5
H49 C50 H51 109.5
H50 C50 H51 109.5
C52 C51 C56 117.4(5)
C52 C51 P3 121.9(4)
C56 C51 P3 120.6(5)
C51 C52 C53 122.2(5)
C51 C52 H52 118.9
C53 C52 H52 118.9
C54 C53 C52 118.8(6)
C54 C53 H53 120.6
C52 C53 H53 120.6
O9 C54 C55 116.1(5)
O9 C54 C53 123.8(5)
C55 C54 C53 120.2(5)
C54 C55 C56 120.3(6)
C54 C55 H54 119.8
C56 C55 H54 119.8
C55 C56 C51 121.1(6)
C55 C56 H55 119.5
C51 C56 H55 119.5
C54 O9 C57 116.1(4)
O9 C57 H56 109.5
O9 C57 H57 109.5
H56 C57 H57 109.5
O9 C57 H58 109.5
H56 C57 H58 109.5
H57 C57 H58 109.5
C59 C58 C63 117.6(5)
C59 C58 P3 122.7(5)
C63 C58 P3 119.0(4)
C60 C59 C58 121.6(6)
C60 C59 H59 119.2
C58 C59 H59 119.2
C61 C60 C59 119.1(5)
C61 C60 H60 120.5
C59 C60 H60 120.5
O10 C61 C60 124.7(5)
O10 C61 C62 114.9(6)
C60 C61 C62 120.5(5)
C63 C62 C61 120.1(6)
C63 C62 H61 120.0
C61 C62 H61 120.0
C62 C63 C58 121.1(5)
C62 C63 H62 119.5
C58 C63 H62 119.5
C61 O10 C64 117.2(5)
O10 C64 H63 109.5
O10 C64 H64 109.5
H63 C64 H64 109.5
O10 C64 H65 109.5
H63 C64 H65 109.5
H64 C64 H65 109.5

loop_
_geom_bond_atom_site_label_1
_geom_bond_atom_site_label_2
_geom_bond_distance
Ru1 C1 1.879(6)
Ru1 P3 2.3176(17)
Ru1 P1 2.3379(16)
Ru1 P2 2.3846(17)
Ru1 H1 1.74(5)
Ru1 H2 1.72(5)
C1 O1 1.172(6)
P1 C9 1.826(6)
P1 C16 1.842(6)
P1 C2 1.852(6)
C2 C3 1.395(8)
C2 C7 1.405(8)
C3 C4 1.381(8)
C3 H3 0.9500
C4 C5 1.406(9)
C4 H4 0.9500
C5 C6 1.364(8)
C5 O2 1.370(7)
C6 C7 1.406(8)
C6 H5 0.9500
C7 H6 0.9500
O2 C8 1.413(8)
C8 H7 0.9800
C8 H8 0.9800
C8 H9 0.9800
C9 C14 1.398(8)
C9 C10 1.415(8)
C10 C11 1.359(8)
C10 H10 0.9500
C11 C12 1.389(9)
C11 H11 0.9500
C12 C13 1.366(9)
C12 O3 1.381(8)
C13 C14 1.406(8)
C13 H12 0.9500
C14 H13 0.9500
O3 C15 1.439(8)
C15 H14 0.9800
C15 H15 0.9800
C15 H16 0.9800
C16 C17 1.391(8)
C16 C21 1.404(8)
C17 C18 1.380(8)
C17 H17 0.9500
C18 C19 1.408(8)
C18 H18 0.9500
C19 O4 1.368(7)
C19 C20 1.386(8)
C20 C21 1.394(8)
C20 H19 0.9500
C21 H20 0.9500
O4 C22 1.433(7)
C22 H21 0.9800
C22 H22 0.9800
C22 H23 0.9800
P2 C37 1.830(6)
P2 C30 1.834(6)
P2 C23 1.859(6)
C23 C24 1.373(8)
C23 C28 1.397(8)
C24 C25 1.380(8)
C24 H24 0.9500
C25 C26 1.385(9)
C25 H25 0.9500
C26 O5 1.376(7)
C26 C27 1.385(9)
C27 C28 1.380(8)
C27 H26 0.9500
C28 H27 0.9500
O5 C29 1.425(9)
C29 H28 0.9800
C29 H29 0.9800
C29 H30 0.9800
C30 C35 1.395(8)
C30 C31 1.413(8)
C31 C32 1.376(8)
C31 H31 0.9500
C32 C33 1.395(8)
C32 H32 0.9500
C33 O6 1.374(7)
C33 C34 1.379(9)
C34 C35 1.388(8)
C34 H33 0.9500
C35 H34 0.9500
O6 C36 1.438(8)
C36 H35 0.9800
C36 H36 0.9800
C36 H37 0.9800
C37 C42 1.399(8)
C37 C38 1.410(9)
C38 C39 1.371(8)
C38 H38 0.9500
C39 C40 1.412(8)
C39 H39 0.9500
C40 C41 1.343(9)
C40 O7 1.392(7)
C41 C42 1.411(8)
C41 H40 0.9500
C42 H41 0.9500
O7 C43 1.444(8)
C43 H42 0.9800
C43 H43 0.9800
C43 H44 0.9800
P3 C51 1.830(6)
P3 C58 1.834(6)
P3 C44 1.836(6)
C44 C49 1.399(8)
C44 C45 1.425(8)
C45 C46 1.360(8)
C45 H45 0.9500
C46 C47 1.395(8)
C46 H46 0.9500
C47 C48 1.376(8)
C47 O8 1.380(7)
C48 C49 1.411(8)
C48 H47 0.9500
C49 H48 0.9500
O8 C50 1.442(7)
C50 H49 0.9800
C50 H50 0.9800
C50 H51 0.9800
C51 C52 1.389(8)
C51 C56 1.394(8)
C52 C53 1.396(8)
C52 H52 0.9500
C53 C54 1.387(8)
C53 H53 0.9500
C54 O9 1.374(7)
C54 C55 1.376(9)
C55 C56 1.388(8)
C55 H54 0.9500
C56 H55 0.9500
O9 C57 1.450(8)
C57 H56 0.9800
C57 H57 0.9800
C57 H58 0.9800
C58 C59 1.397(8)
C58 C63 1.410(8)
C59 C60 1.392(8)
C59 H59 0.9500
C60 C61 1.386(8)
C60 H60 0.9500
C61 O10 1.378(7)
C61 C62 1.390(8)
C62 C63 1.374(8)
C62 H61 0.9500
C63 H62 0.9500
O10 C64 1.428(7)
C64 H63 0.9800
C64 H64 0.9800
C64 H65 0.9800

loop_
_geom_hbond_atom_site_label_D
_geom_hbond_atom_site_label_H
_geom_hbond_atom_site_label_A
_geom_hbond_distance_DH
_geom_hbond_distance_HA
_geom_hbond_distance_DA
_geom_hbond_angle_DHA
_geom_hbond_site_symmetry_A
C11 H11 O7 0.95 2.58 3.298(8) 132.6 1_455
C14 H13 O10 0.95 2.57 3.314(8) 135.1 2_566
C15 H16 O1 0.98 2.56 3.520(8) 165.3 2_556
C22 H23 O8 0.98 2.64 3.473(8) 143.4 1_455
C29 H29 O4 0.98 2.47 3.351(9) 149.8 2_457
C36 H37 O4 0.98 2.60 3.555(9) 165.5 .
C43 H43 O5 0.98 2.58 3.488(9) 154.3 1_655
C11 H11 O7 0.95 2.58 3.298(8) 132.6 1_455
C14 H13 O10 0.95 2.57 3.314(8) 135.1 2_566
C15 H16 O1 0.98 2.56 3.520(8) 165.3 2_556
C22 H23 O8 0.98 2.64 3.473(8) 143.4 1_455
C29 H29 O4 0.98 2.47 3.351(9) 149.8 2_457
C36 H37 O4 0.98 2.60 3.555(9) 165.5 .
C43 H43 O5 0.98 2.58 3.488(9) 154.3 1_655
C11 H11 O7 0.95 2.58 3.298(8) 132.6 1_455
C14 H13 O10 0.95 2.57 3.314(8) 135.1 2_566
C15 H16 O1 0.98 2.56 3.520(8) 165.3 2_556
C22 H23 O8 0.98 2.64 3.473(8) 143.4 1_455
C29 H29 O4 0.98 2.47 3.351(9) 149.8 2_457
C36 H37 O4 0.98 2.60 3.555(9) 165.5 .
C43 H43 O5 0.98 2.58 3.488(9) 154.3 1_655
C11 H11 O7 0.95 2.58 3.298(8) 132.6 1_455
C14 H13 O10 0.95 2.57 3.314(8) 135.1 2_566
C15 H16 O1 0.98 2.56 3.520(8) 165.3 2_556
C22 H23 O8 0.98 2.64 3.473(8) 143.4 1_455
C29 H29 O4 0.98 2.47 3.351(9) 149.8 2_457
C36 H37 O4 0.98 2.60 3.555(9) 165.5 .
C43 H43 O5 0.98 2.58 3.488(9) 154.3 1_655
C11 H11 O7 0.95 2.58 3.298(8) 132.6 1_455
C14 H13 O10 0.95 2.57 3.314(8) 135.1 2_566
C15 H16 O1 0.98 2.56 3.520(8) 165.3 2_556
C22 H23 O8 0.98 2.64 3.473(8) 143.4 1_455
C29 H29 O4 0.98 2.47 3.351(9) 149.8 2_457
C36 H37 O4 0.98 2.60 3.555(9) 165.5 .
C43 H43 O5 0.98 2.58 3.488(9) 154.3 1_655
C11 H11 O7 0.95 2.58 3.298(8) 132.6 1_455
C14 H13 O10 0.95 2.57 3.314(8) 135.1 2_566
C15 H16 O1 0.98 2.56 3.520(8) 165.3 2_556
C22 H23 O8 0.98 2.64 3.473(8) 143.4 1_455
C29 H29 O4 0.98 2.47 3.351(9) 149.8 2_457
C36 H37 O4 0.98 2.60 3.555(9) 165.5 .
C43 H43 O5 0.98 2.58 3.488(9) 154.3 1_655
C11 H11 O7 0.95 2.58 3.298(8) 132.6 1_455
C14 H13 O10 0.95 2.57 3.314(8) 135.1 2_566
C15 H16 O1 0.98 2.56 3.520(8) 165.3 2_556
C22 H23 O8 0.98 2.64 3.473(8) 143.4 1_455
C29 H29 O4 0.98 2.47 3.351(9) 149.8 2_457
C36 H37 O4 0.98 2.60 3.555(9) 165.5 .
C43 H43 O5 0.98 2.58 3.488(9) 154.3 1_655

loop_
_geom_torsion_atom_site_label_1
_geom_torsion_atom_site_label_2
_geom_torsion_atom_site_label_3
_geom_torsion_atom_site_label_4
_geom_torsion
C9 P1 C2 C3 42.0(5)
C16 P1 C2 C3 -62.1(5)
Ru1 P1 C2 C3 173.5(4)
C9 P1 C2 C7 -143.9(4)
C16 P1 C2 C7 112.0(5)
Ru1 P1 C2 C7 -12.4(5)
C7 C2 C3 C4 -2.1(9)
P1 C2 C3 C4 172.2(5)
C2 C3 C4 C5 0.8(9)
C3 C4 C5 C6 1.1(9)
C3 C4 C5 O2 -177.4(5)
O2 C5 C6 C7 176.6(5)
C4 C5 C6 C7 -1.7(9)
C3 C2 C7 C6 1.5(8)
P1 C2 C7 C6 -172.8(4)
C5 C6 C7 C2 0.4(9)
C6 C5 O2 C8 2.0(8)
C4 C5 O2 C8 -179.6(5)
C16 P1 C9 C14 -165.0(5)
C2 P1 C9 C14 93.7(5)
Ru1 P1 C9 C14 -33.8(6)
C16 P1 C9 C10 17.0(6)
C2 P1 C9 C10 -84.3(5)
Ru1 P1 C9 C10 148.1(4)
C14 C9 C10 C11 0.5(9)
P1 C9 C10 C11 178.6(5)
C9 C10 C11 C12 -2.1(9)
C10 C11 C12 C13 3.1(10)
C10 C11 C12 O3 -176.6(6)
O3 C12 C13 C14 177.1(6)
C11 C12 C13 C14 -2.5(10)
C10 C9 C14 C13 0.1(9)
P1 C9 C14 C13 -178.1(5)
C12 C13 C14 C9 0.9(9)
C13 C12 O3 C15 -17.4(9)
C11 C12 O3 C15 162.2(6)
C9 P1 C16 C17 49.5(5)
C2 P1 C16 C17 153.4(5)
Ru1 P1 C16 C17 -83.9(5)
C9 P1 C16 C21 -140.1(5)
C2 P1 C16 C21 -36.3(5)
Ru1 P1 C16 C21 86.4(5)
C21 C16 C17 C18 1.4(8)
P1 C16 C17 C18 171.8(4)
C16 C17 C18 C19 -2.1(9)
C17 C18 C19 O4 -176.8(5)
C17 C18 C19 C20 3.1(9)
O4 C19 C20 C21 176.6(5)
C18 C19 C20 C21 -3.3(9)
C19 C20 C21 C16 2.6(9)
C17 C16 C21 C20 -1.6(8)
P1 C16 C21 C20 -172.3(5)
C20 C19 O4 C22 7.2(8)
C18 C19 O4 C22 -172.9(5)
C37 P2 C23 C24 89.2(5)
C30 P2 C23 C24 -14.0(5)
Ru1 P2 C23 C24 -146.4(4)
C37 P2 C23 C28 -93.2(5)
C30 P2 C23 C28 163.6(4)
Ru1 P2 C23 C28 31.1(5)
C28 C23 C24 C25 1.0(8)
P2 C23 C24 C25 178.6(4)
C23 C24 C25 C26 0.8(9)
C24 C25 C26 O5 176.9(5)
C24 C25 C26 C27 -2.4(8)
O5 C26 C27 C28 -177.1(5)
C25 C26 C27 C28 2.2(8)
C26 C27 C28 C23 -0.4(8)
C24 C23 C28 C27 -1.2(8)
P2 C23 C28 C27 -178.9(4)
C27 C26 O5 C29 179.2(6)
C25 C26 O5 C29 -0.1(8)
C37 P2 C30 C35 160.4(5)
C23 P2 C30 C35 -96.7(5)
Ru1 P2 C30 C35 29.6(6)
C37 P2 C30 C31 -27.2(6)
C23 P2 C30 C31 75.7(5)
Ru1 P2 C30 C31 -158.0(4)
C35 C30 C31 C32 6.5(9)
P2 C30 C31 C32 -166.1(5)
C30 C31 C32 C33 -0.7(10)
C31 C32 C33 O6 173.1(6)
C31 C32 C33 C34 -6.0(10)
O6 C33 C34 C35 -172.3(6)
C32 C33 C34 C35 6.7(10)
C33 C34 C35 C30 -0.6(9)
C31 C30 C35 C34 -5.9(9)
P2 C30 C35 C34 166.9(5)
C34 C33 O6 C36 12.0(9)
C32 C33 O6 C36 -167.0(6)
C30 P2 C37 C42 128.8(5)
C23 P2 C37 C42 26.9(6)
Ru1 P2 C37 C42 -96.1(5)
C30 P2 C37 C38 -53.5(6)
C23 P2 C37 C38 -155.4(5)
Ru1 P2 C37 C38 81.6(5)
C42 C37 C38 C39 -1.4(9)
P2 C37 C38 C39 -179.2(5)
C37 C38 C39 C40 -0.1(9)
C38 C39 C40 C41 0.9(9)
C38 C39 C40 O7 -177.5(5)
O7 C40 C41 C42 178.0(6)
C39 C40 C41 C42 -0.2(10)
C38 C37 C42 C41 2.1(9)
P2 C37 C42 C41 179.9(5)
C40 C41 C42 C37 -1.3(10)
C41 C40 O7 C43 10.2(9)
C39 C40 O7 C43 -171.5(6)
C51 P3 C44 C49 -167.8(5)
C58 P3 C44 C49 86.5(5)
Ru1 P3 C44 C49 -33.6(5)
C51 P3 C44 C45 6.0(6)
C58 P3 C44 C45 -99.7(5)
Ru1 P3 C44 C45 140.2(4)
C49 C44 C45 C46 2.5(9)
P3 C44 C45 C46 -171.4(5)
C44 C45 C46 C47 -1.4(9)
C45 C46 C47 C48 -1.6(9)
C45 C46 C47 O8 177.9(5)
O8 C47 C48 C49 -176.0(5)
C46 C47 C48 C49 3.5(9)
C45 C44 C49 C48 -0.6(8)
P3 C44 C49 C48 173.7(4)
C47 C48 C49 C44 -2.3(9)
C48 C47 O8 C50 7.7(8)
C46 C47 O8 C50 -171.8(5)
C58 P3 C51 C52 27.9(6)
C44 P3 C51 C52 -78.5(5)
Ru1 P3 C51 C52 148.3(4)
C58 P3 C51 C56 -155.8(5)
C44 P3 C51 C56 97.8(5)
Ru1 P3 C51 C56 -35.4(5)
C56 C51 C52 C53 -0.9(9)
P3 C51 C52 C53 175.5(5)
C51 C52 C53 C54 3.1(9)
C52 C53 C54 O9 177.1(5)
C52 C53 C54 C55 -3.4(9)
O9 C54 C55 C56 -179.0(5)
C53 C54 C55 C56 1.5(9)
C54 C55 C56 C51 0.8(9)
C52 C51 C56 C55 -1.1(9)
P3 C51 C56 C55 -177.6(5)
C55 C54 O9 C57 -159.3(6)
C53 C54 O9 C57 20.2(8)
C51 P3 C58 C59 -131.0(5)
C44 P3 C58 C59 -26.3(6)
Ru1 P3 C58 C59 100.6(5)
C51 P3 C58 C63 58.7(5)
C44 P3 C58 C63 163.3(5)
Ru1 P3 C58 C63 -69.8(5)
C63 C58 C59 C60 3.7(9)
P3 C58 C59 C60 -166.7(5)
C58 C59 C60 C61 -1.4(9)
C59 C60 C61 O10 178.6(5)
C59 C60 C61 C62 -2.4(9)
O10 C61 C62 C63 -177.2(5)
C60 C61 C62 C63 3.7(9)
C61 C62 C63 C58 -1.2(9)
C59 C58 C63 C62 -2.4(8)
P3 C58 C63 C62 168.4(4)
C60 C61 O10 C64 0.2(9)
C62 C61 O10 C64 -178.9(5)
